data_2201168
loop_
_publ_author_name
'Oloo, Eliud O. '
'Quail, J. Wilson'
'Perj\'esi, P\'al'
'Dimmock, Jonathan R.'

_publ_section_title
;
 2-(2,4-Dichlorophenylhydroxymethyl)-1-tetralone
;
_journal_issue 5
_journal_name_full 'Acta Crystallographica Section E'
_journal_page_first o582
_journal_page_last o583
_journal_paper_doi 10.1107/S1600536802007481
_journal_volume 58
_journal_year 2002
_chemical_formula_iupac 'C17 H14 Cl2 O2'
_chemical_formula_moiety 'C17 H14 Cl2 O2'
_chemical_formula_sum 'C17 H14 Cl2 O2'
_chemical_formula_weight 321.18
_chemical_melting_point 445.1(10)
_chemical_name_systematic
;
2-(2,4-dichlorophenylhydroxymethyl)-1-tetralone
;
_space_group_IT_number 15
_symmetry_cell_setting monoclinic
_symmetry_space_group_name_Hall '-C 2yc'
_symmetry_space_group_name_H-M 'C 1 2/c 1'
_atom_sites_solution_hydrogens geom
_atom_sites_solution_primary direct
_atom_sites_solution_secondary difmap
_audit_creation_method SHELXL-97
_cell_angle_alpha 90.00
_cell_angle_beta 100.270(10)
_cell_angle_gamma 90.00
_cell_formula_units_Z 8
_cell_length_a 23.2570(10)
_cell_length_b 8.7150(10)
_cell_length_c 14.6680(10)
_cell_measurement_reflns_used 25
_cell_measurement_temperature 123(2)
_cell_measurement_theta_max 18
_cell_measurement_theta_min 8
_cell_volume 2925.3(4)
_computing_cell_refinement 'CAD-4 EXPRESS'
_computing_data_collection 'CAD-4 EXPRESS (Enraf-Nonius, 1992)'
_computing_data_reduction 'Xtal3.7 (Hall et al., 2000)'
_computing_molecular_graphics Xtal3.7
_computing_publication_material SHELXL97
_computing_structure_refinement 'SHELXL97 (Sheldrick, 1997)'
_computing_structure_solution Xtal3.7
_diffrn_ambient_temperature 123(2)
_diffrn_measured_fraction_theta_full 1.000
_diffrn_measured_fraction_theta_max 1.000
_diffrn_measurement_device_type 'Enraf-Nonius CAD-4'
_diffrn_measurement_method \w
_diffrn_radiation_monochromator graphite
_diffrn_radiation_source 'fine-focus sealed tube'
_diffrn_radiation_type MoK\a
_diffrn_radiation_wavelength 0.71073
_diffrn_reflns_av_R_equivalents 0.0104
_diffrn_reflns_av_sigmaI/netI 0.0165
_diffrn_reflns_limit_h_max 30
_diffrn_reflns_limit_h_min -30
_diffrn_reflns_limit_k_max 11
_diffrn_reflns_limit_k_min 0
_diffrn_reflns_limit_l_max 19
_diffrn_reflns_limit_l_min 0
_diffrn_reflns_number 4488
_diffrn_reflns_theta_full 27.97
_diffrn_reflns_theta_max 27.97
_diffrn_reflns_theta_min 2.50
_diffrn_standards_decay_% 0
_diffrn_standards_interval_count 200
_diffrn_standards_interval_time 120
_diffrn_standards_number 3
_exptl_absorpt_coefficient_mu 0.444
_exptl_absorpt_correction_T_max 0.903
_exptl_absorpt_correction_T_min 0.825
_exptl_absorpt_correction_type '\y scan'
_exptl_absorpt_process_details '(North et al., 1968)'
_exptl_crystal_colour colourless
_exptl_crystal_density_diffrn 1.459
_exptl_crystal_density_meas ?
_exptl_crystal_density_method 'not measured'
_exptl_crystal_description prism
_exptl_crystal_F_000 1328
_exptl_crystal_size_max 0.30
_exptl_crystal_size_mid 0.28
_exptl_crystal_size_min 0.23
_refine_diff_density_max 0.389
_refine_diff_density_min -0.242
_refine_ls_extinction_method none
_refine_ls_goodness_of_fit_ref 1.049
_refine_ls_hydrogen_treatment constr
_refine_ls_matrix_type full
_refine_ls_number_parameters 191
_refine_ls_number_reflns 3536
_refine_ls_number_restraints 0
_refine_ls_restrained_S_all 1.049
_refine_ls_R_factor_all 0.0329
_refine_ls_R_factor_gt 0.0265
_refine_ls_shift/su_max 0.001
_refine_ls_shift/su_mean 0.000
_refine_ls_structure_factor_coef Fsqd
_refine_ls_weighting_details 'calc w = 1/[\s^2^(Fo^2^)+(0.0403P)^2^+2.3455P] where P = (Fo^2^+2Fc^2^)/3'
_refine_ls_weighting_scheme calc
_refine_ls_wR_factor_gt 0.0717
_refine_ls_wR_factor_ref 0.0746
_reflns_number_gt 3144
_reflns_number_total 3536
_reflns_threshold_expression I>2\s(I)
_cod_data_source_file ob6127.cif
_cod_data_source_block II
_cod_depositor_comments
;
'_chemical_melting_point' value '171\% C-173\% C' was changed to
'445.1(10)' - it was converted from degrees Celsius(C) to Kelvins(K),
the average value was taken and precision was estimated.

Adriana Daskevic, 2011-06-14

The following automatic conversions were performed:

'_exptl_crystal_density_meas' value 'not measured' was changed to '?'
- the value is perceived as not measured.

Automatic conversion script
Id: cif_fix_values 3008 2015-01-20 13:52:24Z robertas 
;
_cod_original_cell_volume 2925.4(4)
_cod_original_sg_symbol_H-M 'C 2/c'
_cod_database_code 2201168
_cod_database_fobs_code 2201168

loop_
_symmetry_equiv_pos_as_xyz
'x, y, z'
'-x, y, -z+1/2'
'x+1/2, y+1/2, z'
'-x+1/2, y+1/2, -z+1/2'
'-x, -y, -z'
'x, -y, z-1/2'
'-x+1/2, -y+1/2, -z'
'x+1/2, -y+1/2, z-1/2'

loop_
_atom_site_label
_atom_site_fract_x
_atom_site_fract_y
_atom_site_fract_z
_atom_site_U_iso_or_equiv
_atom_site_adp_type
_atom_site_calc_flag
_atom_site_refinement_flags
_atom_site_occupancy
_atom_site_disorder_assembly
_atom_site_disorder_group
_atom_site_type_symbol
Cl1 0.424247(12) 0.96722(3) 0.257182(18) 0.01696(8) Uani d . 1 . . Cl
Cl2 0.427031(13) 0.35991(3) 0.30975(2) 0.02068(8) Uani d . 1 . . Cl
O1 0.42030(4) 1.20358(10) -0.01012(6) 0.01646(17) Uani d . 1 . . O
O2 0.45633(3) 0.86097(10) -0.02648(5) 0.01527(17) Uani d . 1 . . O
H2 0.4924 0.8454 -0.0115 0.023 Uiso calc R 1 . . H
C1 0.37522(5) 1.12808(13) -0.02107(7) 0.0133(2) Uani d . 1 . . C
C2 0.37216(5) 0.96852(13) 0.01914(7) 0.0128(2) Uani d . 1 . . C
H2A 0.3526 0.9786 0.0743 0.015 Uiso calc R 1 . . H
C3 0.33305(5) 0.86561(14) -0.05103(8) 0.0170(2) Uani d . 1 . . C
H3A 0.3495 0.8585 -0.1087 0.020 Uiso calc R 1 . . H
H3B 0.3318 0.7610 -0.0252 0.020 Uiso calc R 1 . . H
C4 0.27125(5) 0.93128(16) -0.07304(9) 0.0205(2) Uani d . 1 . . C
H4A 0.2481 0.8717 -0.1243 0.025 Uiso calc R 1 . . H
H4B 0.2524 0.9197 -0.0180 0.025 Uiso calc R 1 . . H
C5 0.27059(5) 1.09797(16) -0.10004(8) 0.0184(2) Uani d . 1 . . C
C6 0.22020(5) 1.16329(18) -0.15196(9) 0.0253(3) Uani d . 1 . . C
H6 0.1866 1.1013 -0.1706 0.030 Uiso calc R 1 . . H
C7 0.21863(6) 1.31690(19) -0.17651(9) 0.0282(3) Uani d . 1 . . C
H7 0.1842 1.3588 -0.2124 0.034 Uiso calc R 1 . . H
C8 0.26717(6) 1.41022(18) -0.14896(9) 0.0259(3) Uani d . 1 . . C
H8 0.2657 1.5159 -0.1652 0.031 Uiso calc R 1 . . H
C9 0.31761(6) 1.34814(15) -0.09776(8) 0.0202(2) Uani d . 1 . . C
H9 0.3509 1.4114 -0.0788 0.024 Uiso calc R 1 . . H
C10 0.31974(5) 1.19192(14) -0.07382(8) 0.0158(2) Uani d . 1 . . C
C11 0.43316(5) 0.90157(13) 0.05355(7) 0.0126(2) Uani d . 1 . . C
H11 0.4584 0.9826 0.0885 0.015 Uiso calc R 1 . . H
C12 0.43036(5) 0.76496(13) 0.11695(7) 0.0127(2) Uani d . 1 . . C
C13 0.42647(5) 0.78412(13) 0.21029(8) 0.0130(2) Uani d . 1 . . C
C14 0.42570(5) 0.66120(13) 0.27017(8) 0.0144(2) Uani d . 1 . . C
H14 0.4240 0.6773 0.3337 0.017 Uiso calc R 1 . . H
C15 0.42755(5) 0.51429(13) 0.23477(8) 0.0152(2) Uani d . 1 . . C
C16 0.43076(5) 0.48864(14) 0.14231(8) 0.0167(2) Uani d . 1 . . C
H16 0.4317 0.3872 0.1189 0.020 Uiso calc R 1 . . H
C17 0.43255(5) 0.61462(13) 0.08477(8) 0.0152(2) Uani d . 1 . . C
H17 0.4353 0.5980 0.0217 0.018 Uiso calc R 1 . . H

loop_
_atom_site_aniso_label
_atom_site_aniso_U_11
_atom_site_aniso_U_22
_atom_site_aniso_U_33
_atom_site_aniso_U_12
_atom_site_aniso_U_13
_atom_site_aniso_U_23
Cl1 0.02097(14) 0.01375(14) 0.01607(13) 0.00188(10) 0.00302(10) -0.00337(9)
Cl2 0.02614(15) 0.01553(14) 0.01995(14) -0.00333(11) 0.00299(11) 0.00555(10)
O1 0.0163(4) 0.0145(4) 0.0181(4) -0.0006(3) 0.0017(3) -0.0001(3)
O2 0.0128(4) 0.0202(4) 0.0133(4) 0.0015(3) 0.0039(3) 0.0012(3)
C1 0.0144(5) 0.0148(5) 0.0109(5) 0.0026(4) 0.0026(4) -0.0009(4)
C2 0.0118(5) 0.0138(5) 0.0125(5) 0.0002(4) 0.0013(4) 0.0007(4)
C3 0.0143(5) 0.0174(5) 0.0181(5) -0.0015(4) 0.0000(4) -0.0016(4)
C4 0.0135(5) 0.0258(6) 0.0212(6) -0.0027(5) 0.0005(4) -0.0018(5)
C5 0.0142(5) 0.0272(6) 0.0136(5) 0.0044(5) 0.0022(4) -0.0009(4)
C6 0.0153(5) 0.0402(8) 0.0192(6) 0.0070(5) -0.0005(4) -0.0024(5)
C7 0.0239(6) 0.0413(8) 0.0183(6) 0.0182(6) 0.0009(5) 0.0024(5)
C8 0.0301(7) 0.0292(7) 0.0196(6) 0.0155(6) 0.0073(5) 0.0063(5)
C9 0.0224(6) 0.0217(6) 0.0178(5) 0.0073(5) 0.0066(4) 0.0036(5)
C10 0.0155(5) 0.0200(6) 0.0121(5) 0.0055(4) 0.0030(4) 0.0010(4)
C11 0.0126(5) 0.0136(5) 0.0116(5) 0.0003(4) 0.0015(4) 0.0010(4)
C12 0.0110(5) 0.0137(5) 0.0129(5) 0.0002(4) 0.0011(4) 0.0006(4)
C13 0.0116(5) 0.0123(5) 0.0145(5) 0.0004(4) 0.0009(4) -0.0020(4)
C14 0.0131(5) 0.0176(6) 0.0123(5) -0.0010(4) 0.0020(4) 0.0005(4)
C15 0.0155(5) 0.0136(5) 0.0158(5) -0.0013(4) 0.0013(4) 0.0039(4)
C16 0.0192(5) 0.0128(5) 0.0175(5) -0.0012(4) 0.0015(4) -0.0021(4)
C17 0.0167(5) 0.0162(5) 0.0125(5) -0.0003(4) 0.0017(4) -0.0016(4)

loop_
_atom_type_symbol
_atom_type_description
_atom_type_scat_dispersion_real
_atom_type_scat_dispersion_imag
_atom_type_scat_source
C C 0.0033 0.0016 'International Tables Vol C Tables 4.2.6.8 and 6.1.1.4'
H H 0.0000 0.0000 'International Tables Vol C Tables 4.2.6.8 and 6.1.1.4'
O O 0.0106 0.0060 'International Tables Vol C Tables 4.2.6.8 and 6.1.1.4'
Cl Cl 0.1484 0.1585 'International Tables Vol C Tables 4.2.6.8 and 6.1.1.4'

loop_
_geom_angle_atom_site_label_1
_geom_angle_atom_site_label_2
_geom_angle_atom_site_label_3
_geom_angle
C11 O2 H2 109.5
O1 C1 C10 120.66(10)
O1 C1 C2 122.69(10)
C10 C1 C2 116.63(10)
C1 C2 C11 111.84(9)
C1 C2 C3 109.75(9)
C11 C2 C3 113.64(9)
C1 C2 H2A 107.1
C11 C2 H2A 107.1
C3 C2 H2A 107.1
C4 C3 C2 110.22(10)
C4 C3 H3A 109.6
C2 C3 H3A 109.6
C4 C3 H3B 109.6
C2 C3 H3B 109.6
H3A C3 H3B 108.1
C5 C4 C3 112.48(10)
C5 C4 H4A 109.1
C3 C4 H4A 109.1
C5 C4 H4B 109.1
C3 C4 H4B 109.1
H4A C4 H4B 107.8
C6 C5 C10 118.29(13)
C6 C5 C4 120.26(12)
C10 C5 C4 121.44(10)
C7 C6 C5 121.01(13)
C7 C6 H6 119.5
C5 C6 H6 119.5
C6 C7 C8 120.47(12)
C6 C7 H7 119.8
C8 C7 H7 119.8
C9 C8 C7 119.60(13)
C9 C8 H8 120.2
C7 C8 H8 120.2
C8 C9 C10 120.19(13)
C8 C9 H9 119.9
C10 C9 H9 119.9
C5 C10 C9 120.43(11)
C5 C10 C1 120.83(11)
C9 C10 C1 118.73(11)
O2 C11 C12 111.99(9)
O2 C11 C2 106.72(8)
C12 C11 C2 111.19(9)
O2 C11 H11 109.0
C12 C11 H11 109.0
C2 C11 H11 109.0
C17 C12 C13 117.11(10)
C17 C12 C11 121.34(10)
C13 C12 C11 121.55(10)
C14 C13 C12 122.55(10)
C14 C13 Cl1 116.92(8)
C12 C13 Cl1 120.51(9)
C15 C14 C13 118.14(10)
C15 C14 H14 120.9
C13 C14 H14 120.9
C14 C15 C16 121.68(10)
C14 C15 Cl2 118.28(9)
C16 C15 Cl2 120.03(9)
C15 C16 C17 118.57(11)
C15 C16 H16 120.7
C17 C16 H16 120.7
C16 C17 C12 121.93(10)
C16 C17 H17 119.0
C12 C17 H17 119.0

loop_
_geom_bond_atom_site_label_1
_geom_bond_atom_site_label_2
_geom_bond_site_symmetry_2
_geom_bond_distance
_geom_bond_publ_flag
Cl1 C13 . 1.7421(11) ?
Cl2 C15 . 1.7393(12) ?
O1 C1 . 1.2239(14) ?
O2 C11 . 1.4210(13) ?
O2 H2 . 0.8400 ?
C1 C10 . 1.4889(15) ?
C1 C2 . 1.5172(15) ?
C2 C11 . 1.5336(15) ?
C2 C3 . 1.5353(15) ?
C2 H2A . 1.0000 ?
C3 C4 . 1.5271(16) ?
C3 H3A . 0.9900 ?
C3 H3B . 0.9900 ?
C4 C5 . 1.5051(19) ?
C4 H4A . 0.9900 ?
C4 H4B . 0.9900 ?
C5 C6 . 1.3998(16) ?
C5 C10 . 1.4029(17) ?
C6 C7 . 1.385(2) ?
C6 H6 . 0.9500 ?
C7 C8 . 1.391(2) ?
C7 H7 . 0.9500 ?
C8 C9 . 1.3852(17) ?
C8 H8 . 0.9500 ?
C9 C10 . 1.4047(17) ?
C9 H9 . 0.9500 ?
C11 C12 . 1.5193(15) ?
C11 H11 . 1.0000 ?
C12 C17 . 1.3968(15) ?
C12 C13 . 1.3980(15) ?
C13 C14 . 1.3874(15) ?
C14 C15 . 1.3851(16) ?
C14 H14 . 0.9500 ?
C15 C16 . 1.3895(16) ?
C16 C17 . 1.3900(16) ?
C16 H16 . 0.9500 ?
C17 H17 . 0.9500 ?

loop_
_geom_hbond_atom_site_label_D
_geom_hbond_atom_site_label_H
_geom_hbond_atom_site_label_A
_geom_hbond_site_symmetry_A
_geom_hbond_distance_DH
_geom_hbond_distance_HA
_geom_hbond_distance_DA
_geom_hbond_angle_DHA
O2 H2 O1 5_675 0.84 2.04 2.8789(11) 173
C11 H11 Cl1 . 1.00 2.73 3.0842(11) 101
C17 H17 O2 . 0.95 2.47 2.8107(14) 101
C14 H14 O1 6_576 0.95 2.53 3.4547(14) 164
C16 H16 O1 1_545 0.95 2.46 3.3221(14) 151

loop_
_geom_torsion_atom_site_label_1
_geom_torsion_atom_site_label_2
_geom_torsion_atom_site_label_3
_geom_torsion_atom_site_label_4
_geom_torsion
O1 C1 C2 C11 -13.37(14)
C10 C1 C2 C11 167.92(9)
O1 C1 C2 C3 -140.45(11)
C10 C1 C2 C3 40.84(12)
C1 C2 C3 C4 -60.50(12)
C11 C2 C3 C4 173.44(9)
C2 C3 C4 C5 51.27(13)
C3 C4 C5 C6 157.98(11)
C3 C4 C5 C10 -22.40(15)
C10 C5 C6 C7 -0.36(18)
C4 C5 C6 C7 179.28(11)
C5 C6 C7 C8 -0.8(2)
C6 C7 C8 C9 0.94(19)
C7 C8 C9 C10 0.01(18)
C6 C5 C10 C9 1.30(17)
C4 C5 C10 C9 -178.33(11)
C6 C5 C10 C1 -178.10(11)
C4 C5 C10 C1 2.27(16)
C8 C9 C10 C5 -1.14(17)
C8 C9 C10 C1 178.27(11)
O1 C1 C10 C5 169.16(11)
C2 C1 C10 C5 -12.10(15)
O1 C1 C10 C9 -10.25(16)
C2 C1 C10 C9 168.49(10)
C1 C2 C11 O2 -73.61(11)
C3 C2 C11 O2 51.34(12)
C1 C2 C11 C12 163.99(9)
C3 C2 C11 C12 -71.06(12)
O2 C11 C12 C17 -18.81(14)
C2 C11 C12 C17 100.49(12)
O2 C11 C12 C13 160.11(10)
C2 C11 C12 C13 -80.59(12)
C17 C12 C13 C14 1.02(16)
C11 C12 C13 C14 -177.94(10)
C17 C12 C13 Cl1 179.35(8)
C11 C12 C13 Cl1 0.39(14)
C12 C13 C14 C15 -1.49(16)
Cl1 C13 C14 C15 -179.87(9)
C13 C14 C15 C16 0.72(17)
C13 C14 C15 Cl2 179.62(8)
C14 C15 C16 C17 0.46(17)
Cl2 C15 C16 C17 -178.43(9)
C15 C16 C17 C12 -0.94(17)
C13 C12 C17 C16 0.23(16)
C11 C12 C17 C16 179.19(10)
